data_4127214
loop_
_publ_author_name
'Sun, Meng-Jia'
'Liu, Yingying'
'Yan, Yaming'
'Li, Rui'
'Shi, Qiang'
'Zhao, Yong Sheng'
'Zhong, Yu-Wu'
'Yao, Jiannian'

_publ_section_title
;
 In Situ Visualization of Assembly and Photonic Signal Processing in a
 Triplet Light-Harvesting Nanosystem.
;
_journal_name_full 'Journal of the American Chemical Society'
_journal_paper_doi 10.1021/jacs.7b12519
_journal_year 2018
_chemical_formula_moiety 'C30 H23 Ir N5, F6 P'
_chemical_formula_sum 'C30 H23 F6 Ir N5 P'
_chemical_formula_weight 790.70
_space_group_crystal_system orthorhombic
_space_group_IT_number 61
_space_group_name_Hall '-P 2ac 2ab'
_space_group_name_H-M_alt 'P b c a'
_symmetry_space_group_name_Hall '-P 2ac 2ab'
_symmetry_space_group_name_H-M 'P b c a'
_atom_sites_solution_hydrogens geom
_atom_sites_solution_primary dual
_audit_creation_date 2018-02-01
_audit_creation_method
;
Olex2 1.2
(compiled 2017.08.10 svn.r3458 for OlexSys, GUI svn.r5381)
;
_audit_update_record
;
????
;
_cell_angle_alpha 90
_cell_angle_beta 90
_cell_angle_gamma 90
_cell_formula_units_Z 8
_cell_length_a 10.8771(3)
_cell_length_b 15.7831(4)
_cell_length_c 32.4325(8)
_cell_measurement_reflns_used 13471
_cell_measurement_temperature 103(2)
_cell_measurement_theta_max 27.527
_cell_measurement_theta_min 2.2390
_cell_volume 5567.8(2)
_computing_cell_refinement 'CrystalClear (Rigaku Inc., 2007)'
_computing_data_collection 'CrystalClear (Rigaku Inc., 2007)'
_computing_data_reduction 'CrystalClear (Rigaku Inc., 2007)'
_computing_molecular_graphics 'Olex2 (Dolomanov et al., 2009)'
_computing_publication_material 'CIFTAB (Sheldrick, 2014)'
_computing_structure_refinement 'ShelXL (Sheldrick, 2015)'
_computing_structure_solution 'ShelXT (Sheldrick, 2015)'
_diffrn_ambient_temperature 103.15
_diffrn_measured_fraction_theta_full 1.000
_diffrn_measured_fraction_theta_max 1.000
_diffrn_measurement_device_type 'MM007-HF CCD(Saturn 724+)'
_diffrn_measurement_method '\w scans at fixed \c = 45\%'
_diffrn_radiation_monochromator Confocal
_diffrn_radiation_type MoK\a
_diffrn_radiation_wavelength 0.71073
_diffrn_reflns_av_R_equivalents 0.0617
_diffrn_reflns_av_unetI/netI 0.0345
_diffrn_reflns_Laue_measured_fraction_full 1.000
_diffrn_reflns_Laue_measured_fraction_max 1.000
_diffrn_reflns_limit_h_max 14
_diffrn_reflns_limit_h_min -14
_diffrn_reflns_limit_k_max 20
_diffrn_reflns_limit_k_min -20
_diffrn_reflns_limit_l_max 42
_diffrn_reflns_limit_l_min -42
_diffrn_reflns_number 42963
_diffrn_reflns_point_group_measured_fraction_full 1.000
_diffrn_reflns_point_group_measured_fraction_max 1.000
_diffrn_reflns_theta_full 25.242
_diffrn_reflns_theta_max 27.482
_diffrn_reflns_theta_min 2.255
_diffrn_source 'Rotating Anode'
_exptl_absorpt_coefficient_mu 4.925
_exptl_absorpt_correction_T_max 1.00000
_exptl_absorpt_correction_T_min 0.53106
_exptl_absorpt_correction_type multi-scan
_exptl_absorpt_process_details
;
CrysAlisPro 1.171.39.9d (Rigaku Oxford Diffraction, 2015)
Empirical absorption correction using spherical harmonics,
 implemented in SCALE3 ABSPACK scaling algorithm.
;
_exptl_crystal_colour yellow
_exptl_crystal_density_diffrn 1.887
_exptl_crystal_description needle
_exptl_crystal_F_000 3072
_exptl_crystal_size_max 0.369
_exptl_crystal_size_mid 0.057
_exptl_crystal_size_min 0.051
_refine_diff_density_max 1.723
_refine_diff_density_min -1.457
_refine_diff_density_rms 0.120
_refine_ls_extinction_method none
_refine_ls_goodness_of_fit_ref 1.096
_refine_ls_hydrogen_treatment constr
_refine_ls_matrix_type full
_refine_ls_number_parameters 470
_refine_ls_number_reflns 6388
_refine_ls_number_restraints 420
_refine_ls_restrained_S_all 1.063
_refine_ls_R_factor_all 0.0658
_refine_ls_R_factor_gt 0.0410
_refine_ls_shift/su_max 0.001
_refine_ls_shift/su_mean 0.000
_refine_ls_structure_factor_coef Fsqd
_refine_ls_weighting_details 'w=1/[\s^2^(Fo^2^)+(0.0371P)^2^+6.3179P] where P=(Fo^2^+2Fc^2^)/3'
_refine_ls_weighting_scheme calc
_refine_ls_wR_factor_gt 0.0825
_refine_ls_wR_factor_ref 0.0918
_reflns_Friedel_coverage 0.000
_reflns_number_gt 4577
_reflns_number_total 6388
_reflns_threshold_expression 'I > 2\s(I)'
_cod_data_source_file ja7b12519_si_003.cif
_cod_data_source_block mx6783a
_cod_database_code 4127214
_shelx_shelxl_version_number 2016/6
_shelx_space_group_comment
;
The symmetry employed for this shelxl refinement is uniquely defined
by the following loop, which should always be used as a source of
symmetry information in preference to the above space-group names.
They are only intended as comments.
;
_shelx_estimated_absorpt_t_max 0.787
_shelx_estimated_absorpt_t_min 0.264
_olex2_refinement_description
;
1. Fixed Uiso
 At 1.2 times of:
  All C(H) groups
2. Restrained distances
 N3-C23 = N5-C26 = N5-C30
 1.34 with sigma of 0.01
 N4-N3 = C24-C23 = C25-C24 = N4-C25 = C27-C26 = C28-C27 = C29-C28 = C30-C29
 1.38 with sigma of 0.01
 C24A-C23A = C25A-C24A = N4A-C25A = N5-N4A = C27A-C26A = C28A-C27A = C29A-C28A
 = C30A-C29A
 1.38 with sigma of 0.01
 N5-C23A = N3-C26A = N3-C30A
 1.34 with sigma of 0.01
 N4A-C26A = N4-C26
 1.42 with sigma of 0.01
3. Uiso/Uaniso restraints and constraints
N3 \\sim N4 \\sim N5 \\sim C23 \\sim C24 \\sim C25 \\sim C26 \\sim C27 \\sim
C28 \\sim C29 \\sim C30 \\sim C29A \\sim C30A \\sim C28A \\sim C27A \\sim C26A
\\sim C25A \\sim N4A \\sim C24A \\sim C23A: within 1.7A with sigma of 0.02 and
sigma for terminal atoms of 0.04
Uanis(N3) \\sim Ueq, Uanis(N4) \\sim Ueq, Uanis(N5) \\sim Ueq, Uanis(C23) \\sim
Ueq, Uanis(C24) \\sim Ueq, Uanis(C25) \\sim Ueq, Uanis(C26) \\sim Ueq,
Uanis(C27) \\sim Ueq, Uanis(C28) \\sim Ueq, Uanis(C29) \\sim Ueq, Uanis(C30)
\\sim Ueq, Uanis(C29A) \\sim Ueq, Uanis(C30A) \\sim Ueq, Uanis(C28A) \\sim Ueq,
Uanis(C27A) \\sim Ueq, Uanis(C26A) \\sim Ueq, Uanis(C25A) \\sim Ueq, Uanis(N4A)
\\sim Ueq, Uanis(C24A) \\sim Ueq, Uanis(C23A) \\sim Ueq: with sigma of 0.01 and
sigma for terminal atoms of 0.02
4. Others
 Sof(C29A)=Sof(H29A)=Sof(C30A)=Sof(H30A)=Sof(C28A)=Sof(H28A)=Sof(C27A)=
 Sof(H27A)=Sof(C26A)=Sof(C25A)=Sof(H25A)=Sof(N4A)=Sof(C24A)=Sof(H24A)=Sof(C23A)=
 Sof(H23A)=1-FVAR(1)
 Sof(N4)=Sof(C23)=Sof(H23)=Sof(C24)=Sof(H24)=Sof(C25)=Sof(H25)=Sof(C26)=
 Sof(C27)=Sof(H27)=Sof(C28)=Sof(H28)=Sof(C29)=Sof(H29)=Sof(C30)=Sof(H30)=FVAR(1)
5.a Aromatic/amide H refined with riding coordinates:
 C1(H1), C2(H2), C3(H3), C4(H4), C7(H7), C8(H8), C9(H9), C10(H10), C12(H12),
 C13(H13), C14(H14), C15(H15), C18(H18), C19(H19), C20(H20), C21(H21), C23(H23),
  C24(H24), C25(H25), C27(H27), C28(H28), C29(H29), C30(H30), C29A(H29A),
 C30A(H30A), C28A(H28A), C27A(H27A), C25A(H25A), C24A(H24A), C23A(H23A)
;
_olex2_submission_special_instructions 'No special instructions were received'

loop_
_space_group_symop_operation_xyz
'x, y, z'
'-x+1/2, -y, z+1/2'
'-x, y+1/2, -z+1/2'
'x+1/2, -y+1/2, -z'
'-x, -y, -z'
'x-1/2, y, -z-1/2'
'x, -y-1/2, z-1/2'
'-x-1/2, y-1/2, z'

loop_
_atom_site_label
_atom_site_type_symbol
_atom_site_fract_x
_atom_site_fract_y
_atom_site_fract_z
_atom_site_U_iso_or_equiv
_atom_site_adp_type
_atom_site_occupancy
_atom_site_site_symmetry_order
_atom_site_calc_flag
_atom_site_refinement_flags_posn
_atom_site_refinement_flags_adp
_atom_site_refinement_flags_occupancy
_atom_site_disorder_assembly
_atom_site_disorder_group
Ir1 Ir 0.26564(2) 0.24929(2) 0.36378(2) 0.02356(7) Uani 1 1 d . . . . .
C1 C 0.4828(4) 0.3665(3) 0.35032(15) 0.0300(11) Uani 1 1 d . . . . .
H1 H 0.464842 0.387133 0.377159 0.036 Uiso 1 1 calc R . . . .
N1 N 0.4117(3) 0.3055(2) 0.33441(12) 0.0241(8) Uani 1 1 d . . . . .
N2 N 0.1106(4) 0.1907(2) 0.38566(12) 0.0272(9) Uani 1 1 d . . . . .
C2 C 0.5807(4) 0.4002(3) 0.32934(16) 0.0349(12) Uani 1 1 d . . . . .
H2 H 0.629659 0.443353 0.341530 0.042 Uiso 1 1 calc R . . . .
C3 C 0.6071(4) 0.3707(3) 0.29027(16) 0.0375(13) Uani 1 1 d . . . . .
H3 H 0.674039 0.393638 0.275104 0.045 Uiso 1 1 calc R . . . .
N3 N 0.2879(3) 0.3162(2) 0.42002(11) 0.0263(9) Uani 1 1 d D U . . .
C4 C 0.5355(4) 0.3079(3) 0.27360(16) 0.0346(12) Uani 1 1 d . . . . .
H4 H 0.553544 0.286643 0.246866 0.042 Uiso 1 1 calc R . . . .
N4 N 0.3658(14) 0.2782(9) 0.4481(4) 0.026(3) Uani 0.586(8) 1 d D U P A 1
C5 C 0.4367(4) 0.2751(3) 0.29566(15) 0.0279(11) Uani 1 1 d . . . . .
N5 N 0.3926(3) 0.1744(2) 0.39833(11) 0.0249(9) Uani 1 1 d D U . . .
C6 C 0.3522(4) 0.2082(3) 0.28180(15) 0.0267(10) Uani 1 1 d . . . . .
C7 C 0.3590(5) 0.1719(3) 0.24270(15) 0.0337(12) Uani 1 1 d . . . . .
H7 H 0.420361 0.189872 0.223770 0.040 Uiso 1 1 calc R . . . .
C8 C 0.2756(5) 0.1092(3) 0.23155(17) 0.0360(12) Uani 1 1 d . . . . .
H8 H 0.278915 0.084306 0.204904 0.043 Uiso 1 1 calc R . . . .
C9 C 0.1878(5) 0.0836(3) 0.25978(16) 0.0334(12) Uani 1 1 d . . . . .
H9 H 0.131378 0.040232 0.252379 0.040 Uiso 1 1 calc R . . . .
C10 C 0.1804(4) 0.1195(3) 0.29834(15) 0.0302(11) Uani 1 1 d . . . . .
H10 H 0.119100 0.100407 0.317006 0.036 Uiso 1 1 calc R . . . .
C11 C 0.2616(4) 0.1839(3) 0.31071(15) 0.0248(10) Uani 1 1 d . . . . .
C12 C 0.1106(5) 0.1199(3) 0.40865(16) 0.0319(11) Uani 1 1 d . . . . .
H12 H 0.186789 0.099285 0.418882 0.038 Uiso 1 1 calc R . . . .
C13 C 0.0055(5) 0.0763(3) 0.41793(16) 0.0369(13) Uani 1 1 d . . . . .
H13 H 0.008757 0.026195 0.434128 0.044 Uiso 1 1 calc R . . . .
C14 C -0.1053(5) 0.1065(3) 0.40330(17) 0.0380(13) Uani 1 1 d . . . . .
H14 H -0.179536 0.076970 0.408958 0.046 Uiso 1 1 calc R . . . .
C15 C -0.1068(5) 0.1805(3) 0.38022(16) 0.0354(12) Uani 1 1 d . . . . .
H15 H -0.182570 0.202705 0.370417 0.042 Uiso 1 1 calc R . . . .
C16 C 0.0027(5) 0.2221(3) 0.37148(15) 0.0300(11) Uani 1 1 d . . . . .
C17 C 0.0150(4) 0.3012(3) 0.34841(15) 0.0267(11) Uani 1 1 d . . . . .
C18 C -0.0839(4) 0.3510(3) 0.33624(16) 0.0334(12) Uani 1 1 d . . . . .
H18 H -0.165394 0.332949 0.342050 0.040 Uiso 1 1 calc R . . . .
C19 C -0.0643(4) 0.4266(3) 0.31569(16) 0.0341(12) Uani 1 1 d . . . . .
H19 H -0.132039 0.460912 0.307702 0.041 Uiso 1 1 calc R . . . .
C20 C 0.0546(4) 0.4520(3) 0.30685(15) 0.0302(11) Uani 1 1 d . . . . .
H20 H 0.068369 0.503544 0.292454 0.036 Uiso 1 1 calc R . . . .
C21 C 0.1535(4) 0.4029(3) 0.31881(15) 0.0299(11) Uani 1 1 d . . . . .
H21 H 0.234383 0.421514 0.312476 0.036 Uiso 1 1 calc R . . . .
C22 C 0.1377(4) 0.3261(3) 0.34010(15) 0.0261(10) Uani 1 1 d . . . . .
C23 C 0.2538(9) 0.3863(6) 0.4411(3) 0.030(2) Uani 0.586(8) 1 d D U P A 1
H23 H 0.196624 0.426397 0.430647 0.036 Uiso 0.586(8) 1 calc R . P A 1
C24 C 0.3097(12) 0.3942(9) 0.4792(3) 0.034(3) Uani 0.586(8) 1 d D U P A 1
H24 H 0.293814 0.436016 0.499652 0.040 Uiso 0.586(8) 1 calc R . P A 1
C25 C 0.3936(16) 0.3285(9) 0.4813(6) 0.029(3) Uani 0.586(8) 1 d D U P A 1
H25 H 0.456341 0.320019 0.501309 0.035 Uiso 0.586(8) 1 calc R . P A 1
C26 C 0.430(2) 0.2051(13) 0.4344(4) 0.024(3) Uani 0.586(8) 1 d D U P A 1
C27 C 0.498(2) 0.1574(11) 0.4620(6) 0.031(3) Uani 0.586(8) 1 d D U P A 1
H27 H 0.511206 0.175727 0.489551 0.037 Uiso 0.586(8) 1 calc R . P A 1
C28 C 0.5459(11) 0.0820(7) 0.4476(3) 0.033(2) Uani 0.586(8) 1 d D U P A 1
H28 H 0.600915 0.050354 0.464334 0.039 Uiso 0.586(8) 1 calc R . P A 1
C29 C 0.5144(7) 0.0520(6) 0.4088(2) 0.034(2) Uani 0.586(8) 1 d D U P A 1
H29 H 0.545263 -0.000558 0.398977 0.040 Uiso 0.586(8) 1 calc R . P A 1
C30 C 0.4377(13) 0.1003(7) 0.3850(4) 0.031(3) Uani 0.586(8) 1 d D U P A 1
H30 H 0.415832 0.080782 0.358333 0.037 Uiso 0.586(8) 1 calc R . P A 1
P1 P 0.73687(14) 0.36455(10) 0.45368(6) 0.0486(4) Uani 1 1 d . . . . .
F1 F 0.6717(3) 0.3038(2) 0.42164(11) 0.0626(10) Uani 1 1 d . . . . .
F2 F 0.7758(3) 0.4268(2) 0.41691(13) 0.0655(11) Uani 1 1 d . . . . .
F3 F 0.8623(3) 0.31390(19) 0.44889(10) 0.0511(9) Uani 1 1 d . . . . .
F4 F 0.8018(4) 0.4265(2) 0.48621(13) 0.0744(12) Uani 1 1 d . . . . .
F5 F 0.6955(3) 0.3040(2) 0.49077(11) 0.0565(9) Uani 1 1 d . . . . .
F6 F 0.6125(3) 0.4177(2) 0.45880(14) 0.0819(13) Uani 1 1 d . . . . .
C29A C 0.2415(10) 0.4300(8) 0.4618(3) 0.030(3) Uani 0.414(8) 1 d D U P A 2
H29A H 0.194173 0.479228 0.467576 0.036 Uiso 0.414(8) 1 calc R . P A 2
C30A C 0.2216(12) 0.3867(7) 0.4258(4) 0.026(3) Uani 0.414(8) 1 d D U P A 2
H30A H 0.163664 0.405707 0.405991 0.031 Uiso 0.414(8) 1 calc R . P A 2
C28A C 0.3285(17) 0.4037(13) 0.4897(5) 0.030(3) Uani 0.414(8) 1 d D U P A 2
H28A H 0.354444 0.439410 0.511582 0.036 Uiso 0.414(8) 1 calc R . P A 2
C27A C 0.377(2) 0.3236(14) 0.4846(8) 0.029(4) Uani 0.414(8) 1 d D U P A 2
H27A H 0.410393 0.293527 0.507384 0.035 Uiso 0.414(8) 1 calc R . P A 2
C26A C 0.375(3) 0.2882(15) 0.4459(7) 0.025(4) Uani 0.414(8) 1 d D U P A 2
C25A C 0.507(3) 0.1598(16) 0.4565(8) 0.032(4) Uani 0.414(8) 1 d D U P A 2
H25A H 0.548251 0.174029 0.481485 0.038 Uiso 0.414(8) 1 calc R . P A 2
N4A N 0.415(2) 0.2049(16) 0.4371(5) 0.023(4) Uani 0.414(8) 1 d D U P A 2
C24A C 0.5277(15) 0.0897(11) 0.4320(4) 0.032(3) Uani 0.414(8) 1 d D U P A 2
H24A H 0.578495 0.042421 0.438168 0.039 Uiso 0.414(8) 1 calc R . P A 2
C23A C 0.4591(17) 0.1022(9) 0.3966(5) 0.027(3) Uani 0.414(8) 1 d D U P A 2
H23A H 0.458835 0.064463 0.373834 0.032 Uiso 0.414(8) 1 calc R . P A 2

loop_
_atom_site_aniso_label
_atom_site_aniso_U_11
_atom_site_aniso_U_22
_atom_site_aniso_U_33
_atom_site_aniso_U_23
_atom_site_aniso_U_13
_atom_site_aniso_U_12
Ir1 0.01925(11) 0.02203(11) 0.02939(11) 0.00313(8) -0.00149(7) -0.00129(9)
C1 0.030(3) 0.028(3) 0.032(3) -0.001(2) -0.004(2) -0.003(2)
N1 0.0184(19) 0.020(2) 0.034(2) 0.0080(17) -0.0016(17) -0.0021(16)
N2 0.026(2) 0.024(2) 0.032(2) -0.0002(18) 0.0032(17) -0.0054(18)
C2 0.022(3) 0.041(3) 0.042(3) 0.002(2) -0.008(2) -0.011(2)
C3 0.027(3) 0.045(3) 0.040(3) 0.007(3) 0.002(2) -0.018(2)
N3 0.026(2) 0.023(2) 0.030(2) 0.0003(17) 0.0052(16) -0.0011(17)
C4 0.028(3) 0.038(3) 0.037(3) 0.003(2) 0.005(2) -0.007(2)
N4 0.032(5) 0.019(4) 0.026(4) 0.001(3) 0.002(4) -0.008(4)
C5 0.021(2) 0.027(3) 0.036(3) 0.003(2) -0.002(2) -0.004(2)
N5 0.024(2) 0.0189(19) 0.032(2) 0.0023(16) -0.0001(16) 0.0027(16)
C6 0.022(2) 0.022(2) 0.036(3) 0.004(2) -0.005(2) -0.002(2)
C7 0.031(3) 0.035(3) 0.036(3) 0.003(2) -0.002(2) -0.002(2)
C8 0.040(3) 0.032(3) 0.036(3) -0.002(2) -0.001(2) 0.002(2)
C9 0.029(3) 0.027(3) 0.044(3) -0.005(2) -0.003(2) -0.007(2)
C10 0.024(3) 0.025(3) 0.042(3) 0.003(2) 0.000(2) -0.004(2)
C11 0.020(2) 0.022(2) 0.033(3) 0.000(2) -0.0001(19) -0.0003(19)
C12 0.031(3) 0.020(2) 0.045(3) 0.004(2) 0.003(2) 0.001(2)
C13 0.040(3) 0.024(3) 0.047(3) 0.006(2) 0.011(3) -0.003(2)
C14 0.029(3) 0.027(3) 0.058(4) 0.005(3) 0.015(3) -0.006(2)
C15 0.024(3) 0.033(3) 0.049(3) 0.001(2) 0.000(2) 0.000(2)
C16 0.024(3) 0.028(3) 0.038(3) 0.000(2) 0.002(2) -0.001(2)
C17 0.024(2) 0.017(2) 0.039(3) 0.005(2) -0.002(2) -0.003(2)
C18 0.018(2) 0.038(3) 0.044(3) 0.005(2) 0.000(2) -0.002(2)
C19 0.024(3) 0.033(3) 0.046(3) 0.008(2) -0.005(2) 0.006(2)
C20 0.032(3) 0.023(3) 0.035(3) 0.001(2) -0.008(2) 0.000(2)
C21 0.022(2) 0.030(3) 0.038(3) 0.005(2) -0.005(2) -0.005(2)
C22 0.026(2) 0.019(2) 0.033(3) 0.003(2) -0.007(2) -0.002(2)
C23 0.031(5) 0.023(4) 0.035(5) -0.002(4) 0.003(4) 0.003(4)
C24 0.040(5) 0.031(5) 0.030(5) -0.008(4) -0.001(4) -0.002(4)
C25 0.034(6) 0.028(5) 0.025(5) 0.004(4) -0.001(4) -0.004(4)
C26 0.027(6) 0.019(5) 0.025(5) -0.002(4) 0.002(4) 0.001(4)
C27 0.033(5) 0.028(5) 0.031(5) -0.001(4) 0.003(5) 0.006(4)
C28 0.033(5) 0.031(4) 0.034(5) 0.002(4) -0.007(4) 0.002(4)
C29 0.026(4) 0.035(4) 0.039(5) 0.003(4) -0.005(4) 0.003(4)
C30 0.029(5) 0.029(5) 0.033(6) 0.000(4) 0.000(4) 0.005(4)
P1 0.0428(9) 0.0293(8) 0.0737(12) 0.0114(8) -0.0060(8) 0.0059(7)
F1 0.058(2) 0.052(2) 0.078(3) 0.0171(19) -0.022(2) -0.0199(18)
F2 0.054(2) 0.043(2) 0.100(3) 0.028(2) -0.011(2) -0.0081(17)
F3 0.0439(19) 0.0440(19) 0.065(2) 0.0004(17) -0.0029(16) 0.0087(16)
F4 0.080(3) 0.045(2) 0.097(3) -0.018(2) -0.013(2) 0.002(2)
F5 0.053(2) 0.043(2) 0.073(2) 0.0158(18) 0.0031(19) 0.0166(17)
F6 0.058(2) 0.051(2) 0.136(4) 0.035(2) 0.008(2) 0.0274(19)
C29A 0.030(5) 0.032(5) 0.029(5) -0.003(5) 0.001(4) 0.002(4)
C30A 0.029(6) 0.024(5) 0.026(6) -0.002(5) -0.007(5) 0.000(5)
C28A 0.035(6) 0.032(6) 0.023(6) 0.000(5) -0.013(5) -0.001(5)
C27A 0.035(6) 0.029(6) 0.023(6) 0.000(5) 0.003(5) -0.007(5)
C26A 0.031(6) 0.021(6) 0.023(6) 0.004(5) 0.001(5) -0.007(5)
C25A 0.032(6) 0.031(6) 0.033(7) 0.001(5) 0.000(6) 0.000(5)
N4A 0.022(6) 0.022(5) 0.026(5) 0.001(5) 0.002(5) 0.001(5)
C24A 0.034(6) 0.030(5) 0.033(6) 0.003(5) -0.002(5) 0.005(5)
C23A 0.030(6) 0.023(6) 0.027(6) -0.005(5) 0.000(5) 0.002(5)

loop_
_atom_type_symbol
_atom_type_description
_atom_type_scat_dispersion_real
_atom_type_scat_dispersion_imag
_atom_type_scat_source
C C 0.0033 0.0016 'International Tables Vol C Tables 4.2.6.8 and 6.1.1.4'
H H 0.0000 0.0000 'International Tables Vol C Tables 4.2.6.8 and 6.1.1.4'
F F 0.0171 0.0103 'International Tables Vol C Tables 4.2.6.8 and 6.1.1.4'
Ir Ir -1.4442 7.9887 'International Tables Vol C Tables 4.2.6.8 and 6.1.1.4'
N N 0.0061 0.0033 'International Tables Vol C Tables 4.2.6.8 and 6.1.1.4'
P P 0.1023 0.0942 'International Tables Vol C Tables 4.2.6.8 and 6.1.1.4'

loop_
_geom_angle_atom_site_label_1
_geom_angle_atom_site_label_2
_geom_angle_atom_site_label_3
_geom_angle
N1 Ir1 N3 95.48(15)
N1 Ir1 N5 88.97(14)
N2 Ir1 N1 172.60(15)
N2 Ir1 N3 91.20(14)
N2 Ir1 N5 95.79(15)
N3 Ir1 N5 75.57(14)
C11 Ir1 N1 80.84(16)
C11 Ir1 N2 92.71(16)
C11 Ir1 N3 174.61(16)
C11 Ir1 N5 100.34(16)
C22 Ir1 N1 95.63(17)
C22 Ir1 N2 80.45(17)
C22 Ir1 N3 96.19(17)
C22 Ir1 N5 170.94(17)
C22 Ir1 C11 88.12(18)
N1 C1 H1 118.8
N1 C1 C2 122.5(5)
C2 C1 H1 118.8
C1 N1 Ir1 125.4(3)
C1 N1 C5 119.3(4)
C5 N1 Ir1 115.3(3)
C12 N2 Ir1 124.6(3)
C12 N2 C16 119.5(4)
C16 N2 Ir1 115.5(3)
C1 C2 H2 120.5
C1 C2 C3 119.1(5)
C3 C2 H2 120.5
C2 C3 H3 120.4
C4 C3 C2 119.2(5)
C4 C3 H3 120.4
N4 N3 Ir1 114.9(6)
C23 N3 Ir1 144.1(5)
C23 N3 N4 101.0(8)
C30A N3 Ir1 118.3(5)
C30A N3 C26A 124.5(12)
C26A N3 Ir1 117.0(11)
C3 C4 H4 119.8
C3 C4 C5 120.3(5)
C5 C4 H4 119.8
N3 N4 C26 116.6(12)
C25 N4 N3 113.7(12)
C25 N4 C26 127.5(9)
N1 C5 C4 119.6(4)
N1 C5 C6 114.0(4)
C4 C5 C6 126.4(5)
C26 N5 Ir1 117.1(8)
C26 N5 C30 119.4(9)
C30 N5 Ir1 123.5(5)
N4A N5 Ir1 113.8(9)
C23A N5 Ir1 142.4(6)
C23A N5 N4A 103.8(11)
C7 C6 C5 122.7(4)
C7 C6 C11 122.0(4)
C11 C6 C5 115.3(4)
C6 C7 H7 120.2
C8 C7 C6 119.7(5)
C8 C7 H7 120.2
C7 C8 H8 120.5
C9 C8 C7 119.1(5)
C9 C8 H8 120.5
C8 C9 H9 119.3
C10 C9 C8 121.4(5)
C10 C9 H9 119.3
C9 C10 H10 119.3
C9 C10 C11 121.4(5)
C11 C10 H10 119.3
C6 C11 Ir1 114.5(3)
C10 C11 Ir1 129.1(4)
C10 C11 C6 116.4(4)
N2 C12 H12 118.6
N2 C12 C13 122.7(5)
C13 C12 H12 118.6
C12 C13 H13 120.6
C12 C13 C14 118.7(5)
C14 C13 H13 120.6
C13 C14 H14 120.4
C13 C14 C15 119.1(5)
C15 C14 H14 120.4
C14 C15 H15 120.1
C14 C15 C16 119.9(5)
C16 C15 H15 120.1
N2 C16 C15 120.0(5)
N2 C16 C17 114.0(4)
C15 C16 C17 125.9(5)
C18 C17 C16 123.9(4)
C18 C17 C22 121.2(4)
C22 C17 C16 114.9(4)
C17 C18 H18 119.8
C19 C18 C17 120.4(4)
C19 C18 H18 119.8
C18 C19 H19 120.2
C18 C19 C20 119.5(4)
C20 C19 H19 120.2
C19 C20 H20 119.8
C21 C20 C19 120.5(5)
C21 C20 H20 119.8
C20 C21 H21 119.1
C20 C21 C22 121.8(4)
C22 C21 H21 119.1
C17 C22 Ir1 114.5(3)
C21 C22 Ir1 128.8(3)
C21 C22 C17 116.6(4)
N3 C23 H23 123.0
N3 C23 C24 113.9(8)
C24 C23 H23 123.0
C23 C24 H24 127.3
C25 C24 C23 105.4(11)
C25 C24 H24 127.3
N4 C25 C24 104.5(14)
N4 C25 H25 127.8
C24 C25 H25 127.8
N5 C26 N4 115.1(13)
N5 C26 C27 122.2(15)
C27 C26 N4 120.2(9)
C26 C27 H27 121.6
C28 C27 C26 116.9(14)
C28 C27 H27 121.6
C27 C28 H28 119.7
C27 C28 C29 120.5(11)
C29 C28 H28 119.7
C28 C29 H29 120.9
C30 C29 C28 118.1(9)
C30 C29 H29 120.9
N5 C30 C29 121.9(9)
N5 C30 H30 119.0
C29 C30 H30 119.0
F1 P1 F2 90.0(2)
F1 P1 F3 90.91(19)
F1 P1 F4 179.5(2)
F1 P1 F5 90.33(19)
F1 P1 F6 90.4(2)
F2 P1 F4 90.0(2)
F3 P1 F2 90.50(19)
F3 P1 F4 89.6(2)
F3 P1 F5 90.82(18)
F3 P1 F6 178.6(2)
F5 P1 F2 178.6(2)
F5 P1 F4 89.6(2)
F6 P1 F2 88.8(2)
F6 P1 F4 89.1(2)
F6 P1 F5 89.85(19)
C30A C29A H29A 119.4
C30A C29A C28A 121.2(13)
C28A C29A H29A 119.4
N3 C30A C29A 116.8(10)
N3 C30A H30A 121.6
C29A C30A H30A 121.6
C29A C28A H28A 121.2
C29A C28A C27A 117.5(18)
C27A C28A H28A 121.2
C28A C27A H27A 120.8
C26A C27A C28A 118(2)
C26A C27A H27A 120.8
N3 C26A C27A 117(2)
N3 C26A N4A 113.4(17)
C27A C26A N4A 123.9(14)
N4A C25A H25A 127.3
C24A C25A H25A 127.3
C24A C25A N4A 105.4(19)
N5 N4A C26A 117.2(18)
N5 N4A C25A 111.6(17)
C25A N4A C26A 127.6(13)
C25A C24A H24A 126.9
C25A C24A C23A 106.1(15)
C23A C24A H24A 126.9
N5 C23A C24A 112.1(11)
N5 C23A H23A 124.0
C24A C23A H23A 124.0

loop_
_geom_bond_atom_site_label_1
_geom_bond_atom_site_label_2
_geom_bond_distance
Ir1 N1 2.054(4)
Ir1 N2 2.050(4)
Ir1 N3 2.122(4)
Ir1 N5 2.136(4)
Ir1 C11 2.007(5)
Ir1 C22 1.999(4)
C1 H1 0.9500
C1 N1 1.338(6)
C1 C2 1.371(6)
N1 C5 1.372(6)
N2 C12 1.343(6)
N2 C16 1.355(6)
C2 H2 0.9500
C2 C3 1.380(7)
C3 H3 0.9500
C3 C4 1.372(6)
N3 N4 1.381(7)
N3 C23 1.352(7)
N3 C30A 1.339(8)
N3 C26A 1.342(9)
C4 H4 0.9500
C4 C5 1.391(6)
N4 C25 1.372(9)
N4 C26 1.417(9)
C5 C6 1.470(6)
N5 C26 1.330(8)
N5 C30 1.338(8)
N5 N4A 1.368(9)
N5 C23A 1.350(9)
C6 C7 1.394(7)
C6 C11 1.413(6)
C7 H7 0.9500
C7 C8 1.390(7)
C8 H8 0.9500
C8 C9 1.384(7)
C9 H9 0.9500
C9 C10 1.375(7)
C10 H10 0.9500
C10 C11 1.405(6)
C12 H12 0.9500
C12 C13 1.368(6)
C13 H13 0.9500
C13 C14 1.380(7)
C14 H14 0.9500
C14 C15 1.388(7)
C15 H15 0.9500
C15 C16 1.389(7)
C16 C17 1.462(7)
C17 C18 1.389(6)
C17 C22 1.417(6)
C18 H18 0.9500
C18 C19 1.384(6)
C19 H19 0.9500
C19 C20 1.384(6)
C20 H20 0.9500
C20 C21 1.381(6)
C21 H21 0.9500
C21 C22 1.405(6)
C23 H23 0.9500
C23 C24 1.385(9)
C24 H24 0.9500
C24 C25 1.384(9)
C25 H25 0.9500
C26 C27 1.385(9)
C27 H27 0.9500
C27 C28 1.382(8)
C28 H28 0.9500
C28 C29 1.386(8)
C29 H29 0.9500
C29 C30 1.367(8)
C30 H30 0.9500
P1 F1 1.581(4)
P1 F2 1.602(4)
P1 F3 1.589(3)
P1 F4 1.602(4)
P1 F5 1.601(4)
P1 F6 1.600(4)
C29A H29A 0.9500
C29A C30A 1.369(9)
C29A C28A 1.372(9)
C30A H30A 0.9500
C28A H28A 0.9500
C28A C27A 1.380(10)
C27A H27A 0.9500
C27A C26A 1.375(10)
C26A N4A 1.415(10)
C25A H25A 0.9500
C25A N4A 1.382(10)
C25A C24A 1.380(10)
C24A H24A 0.9500
C24A C23A 1.382(9)
C23A H23A 0.9500

loop_
_geom_torsion_atom_site_label_1
_geom_torsion_atom_site_label_2
_geom_torsion_atom_site_label_3
_geom_torsion_atom_site_label_4
_geom_torsion
Ir1 N1 C5 C4 -178.7(3)
Ir1 N1 C5 C6 1.0(5)
Ir1 N2 C12 C13 -170.8(4)
Ir1 N2 C16 C15 171.9(4)
Ir1 N2 C16 C17 -9.7(6)
Ir1 N3 N4 C25 170.5(12)
Ir1 N3 N4 C26 6(2)
Ir1 N3 C23 C24 -177.9(8)
Ir1 N3 C30A C29A -177.7(9)
Ir1 N3 C26A C27A -171(2)
Ir1 N3 C26A N4A -17(3)
Ir1 N5 C26 N4 9(3)
Ir1 N5 C26 C27 171(2)
Ir1 N5 C30 C29 -176.9(9)
Ir1 N5 N4A C26A -13(3)
Ir1 N5 N4A C25A -173(2)
Ir1 N5 C23A C24A 180.0(9)
C1 N1 C5 C4 0.2(7)
C1 N1 C5 C6 179.8(4)
C1 C2 C3 C4 -0.6(8)
N1 C1 C2 C3 0.2(7)
N1 C5 C6 C7 177.1(4)
N1 C5 C6 C11 -1.9(6)
N2 C12 C13 C14 -0.4(8)
N2 C16 C17 C18 -170.3(5)
N2 C16 C17 C22 7.8(7)
C2 C1 N1 Ir1 178.7(3)
C2 C1 N1 C5 0.0(7)
C2 C3 C4 C5 0.8(8)
C3 C4 C5 N1 -0.5(7)
C3 C4 C5 C6 179.8(5)
N3 N4 C25 C24 13(2)
N3 N4 C26 N5 -10(3)
N3 N4 C26 C27 -172(2)
N3 C23 C24 C25 5.4(17)
N3 C26A N4A N5 20(4)
N3 C26A N4A C25A 177(3)
C4 C5 C6 C7 -3.2(8)
C4 C5 C6 C11 177.8(5)
N4 N3 C23 C24 2.3(14)
N4 C26 C27 C28 173(2)
C5 C6 C7 C8 -179.6(4)
C5 C6 C11 Ir1 1.8(5)
C5 C6 C11 C10 -179.4(4)
N5 C26 C27 C28 12(4)
C6 C7 C8 C9 -0.5(7)
C7 C6 C11 Ir1 -177.2(4)
C7 C6 C11 C10 1.6(7)
C7 C8 C9 C10 0.8(8)
C8 C9 C10 C11 0.1(8)
C9 C10 C11 Ir1 177.2(4)
C9 C10 C11 C6 -1.3(7)
C11 C6 C7 C8 -0.7(7)
C12 N2 C16 C15 -0.9(7)
C12 N2 C16 C17 177.5(4)
C12 C13 C14 C15 -0.9(8)
C13 C14 C15 C16 1.3(8)
C14 C15 C16 N2 -0.4(8)
C14 C15 C16 C17 -178.6(5)
C15 C16 C17 C18 8.0(9)
C15 C16 C17 C22 -173.9(5)
C16 N2 C12 C13 1.3(7)
C16 C17 C18 C19 177.8(5)
C16 C17 C22 Ir1 -2.2(6)
C16 C17 C22 C21 -178.6(4)
C17 C18 C19 C20 0.8(8)
C18 C17 C22 Ir1 175.9(4)
C18 C17 C22 C21 -0.4(7)
C18 C19 C20 C21 -0.8(8)
C19 C20 C21 C22 0.1(8)
C20 C21 C22 Ir1 -175.3(4)
C20 C21 C22 C17 0.5(7)
C22 C17 C18 C19 -0.2(8)
C23 N3 N4 C25 -9.7(17)
C23 N3 N4 C26 -174.1(17)
C23 C24 C25 N4 -10.6(19)
C25 N4 C26 N5 -172(2)
C25 N4 C26 C27 26(4)
C26 N4 C25 C24 176(2)
C26 N5 C30 C29 5(2)
C26 C27 C28 C29 -7(3)
C27 C28 C29 C30 2(2)
C28 C29 C30 N5 -0.4(19)
C30 N5 C26 N4 -172.7(16)
C30 N5 C26 C27 -10(3)
C29A C28A C27A C26A 25(4)
C30A N3 C26A C27A 15(4)
C30A N3 C26A N4A 169(2)
C30A C29A C28A C27A -13(3)
C28A C29A C30A N3 2(2)
C28A C27A C26A N3 -26(4)
C28A C27A C26A N4A -176(3)
C27A C26A N4A N5 171(3)
C27A C26A N4A C25A -32(5)
C26A N3 C30A C29A -3(3)
C25A C24A C23A N5 -3(3)
N4A N5 C23A C24A -4(2)
N4A C25A C24A C23A 8(3)
C24A C25A N4A N5 -11(4)
C24A C25A N4A C26A -168(3)
C23A N5 N4A C26A 169(3)
C23A N5 N4A C25A 9(3)
